data_4323599
loop_
_publ_author_name
'Tadashi J. Mizoguchi'
'Stephen J. Lippard'

_publ_section_title
;
 (\m-Oxo)bis(\m-carboxylato)bis(2,2'-bipyridyl)bis(X)diiron(III)
 Complexes, X = NCS-, NCSe-, and N3-: Synthetic Models of Pseudohalide
 Derivatives of Carboxylate-Bridged Diiron Proteins
;
_journal_name_full 'Inorganic Chemistry'
_journal_page_first 4526
_journal_page_last 4533
_journal_paper_doi 10.1021/ic970397g
_journal_volume 36
_journal_year 1997
_chemical_formula_sum 'C62 H68 Cl2 Fe2 N12 O9'
_chemical_formula_weight 1307.88
_chemical_name_systematic
; 
 ? 
;
_space_group_IT_number 2
_symmetry_cell_setting triclinic
_symmetry_space_group_name_Hall '-P 1'
_symmetry_space_group_name_H-M 'P -1'
_atom_sites_solution_hydrogens geom
_atom_sites_solution_primary direct
_atom_sites_solution_secondary difmap
_audit_creation_method SHELXL
_cell_angle_alpha 79.6880(10)
_cell_angle_beta 78.6110(10)
_cell_angle_gamma 83.4530(10)
_cell_formula_units_Z 2
_cell_length_a 12.1645(2)
_cell_length_b 14.9196(3)
_cell_length_c 18.0690(3)
_cell_measurement_temperature 188(2)
_cell_volume 3152.30(10)
_computing_structure_refinement 'SHELXL-93 (Sheldrick, 1993)'
_computing_structure_solution 'SHELXS-86 (Sheldrick, 1990)'
_diffrn_ambient_temperature 188(2)
_diffrn_radiation_monochromator graphite
_diffrn_radiation_source 'fine-focus sealed tube'
_diffrn_radiation_type MoK\a
_diffrn_radiation_wavelength 0.71073
_diffrn_reflns_av_R_equivalents 0.0176
_diffrn_reflns_av_sigmaI/netI 0.0416
_diffrn_reflns_limit_h_max 16
_diffrn_reflns_limit_h_min -9
_diffrn_reflns_limit_k_max 19
_diffrn_reflns_limit_k_min -19
_diffrn_reflns_limit_l_max 23
_diffrn_reflns_limit_l_min -24
_diffrn_reflns_number 19447
_diffrn_reflns_theta_max 28.27
_diffrn_reflns_theta_min 1.16
_exptl_absorpt_coefficient_mu 0.610
_exptl_crystal_density_diffrn 1.378
_exptl_crystal_F_000 1364
_refine_diff_density_max 0.582
_refine_diff_density_min -0.646
_refine_diff_density_rms 0.056
_refine_ls_extinction_method none
_refine_ls_goodness_of_fit_all 1.047
_refine_ls_goodness_of_fit_obs 1.113
_refine_ls_matrix_type full
_refine_ls_number_parameters 784
_refine_ls_number_reflns 13484
_refine_ls_number_restraints 0
_refine_ls_restrained_S_all 1.096
_refine_ls_restrained_S_obs 1.113
_refine_ls_R_factor_all 0.0552
_refine_ls_R_factor_obs 0.0392
_refine_ls_shift/esd_max -0.001
_refine_ls_shift/esd_mean 0.000
_refine_ls_structure_factor_coef Fsqd
_refine_ls_weighting_details 'w=1/[\s^2^(Fo^2^)+(0.0512P)^2^+1.1341P] where P=(Fo^2^+2Fc^2^)/3'
_refine_ls_weighting_scheme calc
_refine_ls_wR_factor_all 0.1114
_refine_ls_wR_factor_obs 0.0999
_reflns_number_observed 10677
_reflns_number_total 13487
_reflns_observed_criterion >2sigma(I)
_cod_data_source_file ic970397g_2.cif
_cod_data_source_block azido
_cod_depositor_comments
;
The following automatic conversions were performed:

'_refine_ls_weighting_scheme' value 'calc
w=1/[\s^2^(Fo^2^)+(0.0512P)^2^+1.1341P] where P=(Fo^2^+2Fc^2^)/3' was
changed to 'calc'. New tag '_refine_ls_weighting_details' was
created. The value of the new tag was set to
'w=1/[\s^2^(Fo^2^)+(0.0512P)^2^+1.1341P] where P=(Fo^2^+2Fc^2^)/3'.

Automatic conversion script
Id: cif_fix_values 3143 2015-03-26 13:38:13Z robertas 
;
_cod_database_code 4323599

loop_
_symmetry_equiv_pos_as_xyz
'x, y, z'
'-x, -y, -z'

loop_
_atom_site_aniso_label
_atom_site_aniso_U_11
_atom_site_aniso_U_22
_atom_site_aniso_U_33
_atom_site_aniso_U_23
_atom_site_aniso_U_13
_atom_site_aniso_U_12
Fe1 0.0265(2) 0.01978(14) 0.01825(14) -0.00007(11) -0.00272(11) 0.00299(11)
Fe2 0.02159(15) 0.01875(14) 0.01814(14) -0.00091(10) -0.00326(11) -0.00028(11)
O1 0.0232(7) 0.0243(7) 0.0207(7) 0.0000(5) -0.0051(6) -0.0014(6)
O101 0.0307(8) 0.0234(7) 0.0251(7) 0.0018(6) 0.0009(6) 0.0070(6)
O102 0.0269(8) 0.0226(7) 0.0206(7) -0.0030(5) -0.0038(6) 0.0047(6)
O103 0.0486(11) 0.0323(9) 0.0316(9) -0.0004(7) 0.0020(8) -0.0017(8)
O104 0.0483(10) 0.0306(8) 0.0266(8) -0.0053(6) -0.0086(7) -0.0010(7)
O201 0.0275(8) 0.0229(7) 0.0231(7) -0.0039(6) -0.0009(6) -0.0014(6)
O202 0.0278(8) 0.0200(7) 0.0242(7) -0.0039(6) -0.0068(6) 0.0001(6)
O203 0.0552(12) 0.0422(10) 0.0344(9) 0.0062(8) 0.0169(8) 0.0099(8)
O204 0.0380(9) 0.0347(9) 0.0288(8) -0.0009(7) -0.0043(7) 0.0059(7)
N1 0.0511(13) 0.0330(10) 0.0254(10) -0.0053(8) -0.0087(9) -0.0032(10)
N2 0.0511(15) 0.0601(15) 0.0354(12) -0.0263(11) -0.0021(10) -0.0036(12)
N3 0.093(3) 0.208(5) 0.094(3) -0.098(3) 0.034(2) -0.087(3)
N4 0.0269(10) 0.0384(11) 0.0300(10) -0.0070(8) -0.0019(8) 0.0010(8)
N5 0.0282(10) 0.0269(9) 0.0324(11) 0.0007(8) 0.0053(8) 0.0010(8)
N6 0.0566(14) 0.0424(12) 0.0310(11) -0.0089(9) 0.0002(10) 0.0027(10)
N7 0.0314(10) 0.0251(9) 0.0186(8) -0.0027(7) -0.0029(7) -0.0003(7)
N8 0.0291(10) 0.0264(9) 0.0235(9) -0.0008(7) -0.0064(7) 0.0034(7)
N9 0.0268(9) 0.0235(8) 0.0187(8) -0.0009(7) -0.0027(7) -0.0021(7)
N10 0.0267(9) 0.0234(9) 0.0252(9) -0.0012(7) -0.0049(7) -0.0034(7)
N101 0.0250(9) 0.0217(8) 0.0275(9) -0.0057(7) -0.0012(7) 0.0026(7)
N201 0.0267(9) 0.0185(8) 0.0253(9) -0.0051(7) 0.0012(7) 0.0000(7)
C11 0.0341(12) 0.0299(11) 0.0230(10) -0.0035(9) -0.0004(9) 0.0003(9)
C12 0.0365(13) 0.0432(14) 0.0261(11) -0.0033(10) 0.0011(10) -0.0075(11)
C13 0.0443(15) 0.0410(14) 0.0302(12) 0.0059(10) -0.0020(11) -0.0178(11)
C14 0.0463(15) 0.0283(12) 0.0349(12) 0.0060(10) -0.0098(11) -0.0076(10)
C15 0.0359(12) 0.0229(10) 0.0219(10) -0.0008(8) -0.0070(9) -0.0028(9)
C16 0.0370(12) 0.0246(10) 0.0224(10) -0.0008(8) -0.0089(9) 0.0025(9)
C17 0.053(2) 0.0288(12) 0.0360(13) 0.0023(10) -0.0098(12) 0.0069(11)
C18 0.054(2) 0.0408(14) 0.0387(14) -0.0046(11) -0.0141(12) 0.0224(12)
C19 0.0358(13) 0.052(2) 0.0329(12) -0.0076(11) -0.0092(10) 0.0139(11)
C20 0.0319(12) 0.0390(13) 0.0268(11) -0.0019(9) -0.0060(9) 0.0049(10)
C21 0.0360(12) 0.0291(11) 0.0266(11) -0.0025(9) -0.0077(9) -0.0046(9)
C22 0.052(2) 0.0415(14) 0.0345(13) -0.0013(11) -0.0221(12) -0.0061(12)
C23 0.084(2) 0.0383(14) 0.049(2) 0.0043(12) -0.043(2) 0.0005(14)
C24 0.091(2) 0.0253(12) 0.050(2) 0.0061(11) -0.041(2) -0.0063(13)
C25 0.0462(14) 0.0250(11) 0.0259(11) 0.0006(9) -0.0127(10) -0.0050(10)
C26 0.0447(14) 0.0254(11) 0.0252(10) 0.0007(8) -0.0087(10) -0.0082(10)
C27 0.081(2) 0.0317(13) 0.0424(14) 0.0080(11) -0.0249(15) -0.0226(13)
C28 0.085(2) 0.0375(15) 0.054(2) 0.0035(13) -0.023(2) -0.033(2)
C29 0.048(2) 0.0421(14) 0.0461(15) -0.0081(12) -0.0143(12) -0.0180(12)
C30 0.0300(12) 0.0311(11) 0.0320(11) -0.0051(9) -0.0081(9) -0.0027(9)
C101 0.0203(10) 0.0215(10) 0.0242(10) -0.0040(8) -0.0039(8) 0.0023(8)
C102 0.0239(11) 0.0308(11) 0.0285(11) -0.0051(9) -0.0009(9) 0.0044(9)
C103 0.0246(11) 0.0248(10) 0.0263(10) -0.0035(8) -0.0051(8) 0.0050(8)
C104 0.0400(14) 0.0333(12) 0.0425(13) -0.0146(10) -0.0126(11) -0.0011(10)
C105 0.047(2) 0.055(2) 0.0323(13) -0.0136(12) 0.0093(11) 0.0052(13)
C106 0.052(2) 0.0269(12) 0.0414(13) -0.0029(10) -0.0193(12) 0.0108(11)
C107 0.0304(11) 0.0214(10) 0.0241(10) -0.0058(8) -0.0066(8) 0.0043(8)
C108 0.0356(12) 0.0292(11) 0.0223(10) -0.0093(8) -0.0049(9) 0.0066(9)
C109 0.0319(12) 0.0312(11) 0.0251(11) -0.0094(9) 0.0017(9) 0.0059(9)
C110 0.0316(12) 0.0278(11) 0.0363(12) -0.0112(9) -0.0052(10) 0.0105(9)
C111 0.0352(12) 0.0227(10) 0.0287(11) -0.0049(8) -0.0103(9) 0.0086(9)
C112 0.0355(12) 0.0168(9) 0.0292(11) -0.0039(8) -0.0069(9) 0.0043(8)
C201 0.0196(10) 0.0209(9) 0.0235(10) -0.0046(8) -0.0026(8) 0.0001(8)
C202 0.0270(11) 0.0237(10) 0.0260(10) -0.0073(8) -0.0020(8) -0.0038(8)
C203 0.0356(13) 0.0228(10) 0.0304(11) -0.0019(9) 0.0044(10) -0.0014(9)
C204 0.0270(12) 0.0361(13) 0.0467(14) -0.0136(11) -0.0042(10) 0.0082(10)
C205 0.049(2) 0.0437(14) 0.0289(12) -0.0164(10) -0.0019(11) 0.0011(11)
C206 0.060(2) 0.0225(12) 0.056(2) 0.0071(11) 0.0086(14) 0.0003(11)
C207 0.0257(11) 0.0201(10) 0.0263(10) -0.0043(8) -0.0016(8) 0.0035(8)
C208 0.0300(11) 0.0215(10) 0.0219(10) -0.0053(8) 0.0026(8) 0.0012(8)
C209 0.0321(12) 0.0238(10) 0.0229(10) -0.0067(8) 0.0007(8) -0.0007(9)
C210 0.0371(13) 0.0199(10) 0.0390(12) -0.0103(9) 0.0014(10) -0.0032(9)
C211 0.0385(13) 0.0171(10) 0.0338(12) -0.0011(9) 0.0046(10) 0.0024(9)
C212 0.0401(13) 0.0200(10) 0.0292(11) -0.0027(8) -0.0023(9) 0.0085(9)
C301 0.0217(10) 0.0239(10) 0.0263(10) -0.0046(8) -0.0002(8) -0.0022(8)
C302 0.0248(11) 0.0228(10) 0.0268(10) -0.0050(8) 0.0002(8) -0.0014(8)
C303 0.0238(11) 0.0317(12) 0.0347(12) -0.0050(9) 0.0012(9) -0.0003(9)
C304 0.0235(11) 0.0355(12) 0.0426(13) -0.0064(10) -0.0006(10) -0.0074(9)
C305 0.0317(12) 0.0268(11) 0.0333(12) -0.0046(9) 0.0006(9) -0.0081(9)
C306 0.0255(11) 0.0232(10) 0.0250(10) -0.0032(8) 0.0006(8) -0.0007(8)
C307 0.0232(12) 0.0446(15) 0.073(2) -0.0180(14) -0.0049(12) 0.0042(11)
C308 0.044(2) 0.0369(14) 0.063(2) -0.0182(12) -0.0068(13) -0.0103(11)
Cl1S 0.0829(6) 0.1174(8) 0.0511(4) -0.0125(5) -0.0061(4) -0.0583(6)
Cl2S 0.0449(4) 0.0385(3) 0.0716(5) -0.0027(3) -0.0214(3) 0.0028(3)
C1S 0.061(2) 0.048(2) 0.063(2) -0.0363(15) -0.024(2) 0.0203(14)
C2S 0.048(2) 0.0347(13) 0.062(2) -0.0193(13) -0.0085(14) 0.0094(12)
C3S 0.054(2) 0.0300(13) 0.055(2) -0.0166(12) -0.0121(13) 0.0052(11)
C4S 0.048(2) 0.048(2) 0.057(2) -0.0231(13) -0.0125(14) 0.0022(13)
C5S 0.061(2) 0.057(2) 0.052(2) -0.0230(14) -0.0013(15) -0.0040(15)
C6S 0.076(2) 0.054(2) 0.049(2) -0.0231(14) -0.013(2) 0.016(2)
C7S 0.084(3) 0.089(3) 0.087(3) -0.052(2) -0.045(2) 0.028(2)
C8S 0.072(2) 0.042(2) 0.063(2) -0.0056(14) -0.014(2) -0.0021(15)
C9S 0.097(3) 0.123(4) 0.077(3) -0.031(3) 0.023(2) -0.052(3)
C10S 0.044(2) 0.076(2) 0.053(2) -0.010(2) -0.0129(14) 0.0020(15)

loop_
_atom_site_label
_atom_site_type_symbol
_atom_site_fract_x
_atom_site_fract_y
_atom_site_fract_z
_atom_site_U_iso_or_equiv
_atom_site_thermal_displace_type
_atom_site_occupancy
_atom_site_calc_flag
_atom_site_refinement_flags
_atom_site_disorder_group
Fe1 Fe 0.16782(2) 0.32084(2) 0.15082(2) 0.02246(8) Uani 1 d . .
Fe2 Fe 0.12460(2) 0.22167(2) 0.32393(2) 0.01991(7) Uani 1 d . .
O1 O 0.07867(12) 0.26506(9) 0.23439(8) 0.0231(3) Uani 1 d . .
O101 O 0.31049(13) 0.23437(10) 0.15257(8) 0.0287(3) Uani 1 d . .
O102 O 0.27939(12) 0.16036(9) 0.27266(8) 0.0241(3) Uani 1 d . .
O103 O 0.59552(15) 0.26935(11) 0.10019(9) 0.0395(4) Uani 1 d . .
O104 O 0.53234(14) 0.12252(10) 0.34487(9) 0.0350(4) Uani 1 d . .
O201 O 0.20542(12) 0.41596(9) 0.21801(8) 0.0251(3) Uani 1 d . .
O202 O 0.18701(12) 0.33603(9) 0.33649(8) 0.0238(3) Uani 1 d . .
O203 O 0.4186(2) 0.56366(12) 0.19596(10) 0.0501(5) Uani 1 d . .
O204 O 0.37105(14) 0.39306(11) 0.43152(9) 0.0353(4) Uani 1 d . .
N1 N 0.1244(2) 0.25505(13) 0.07177(11) 0.0362(5) Uani 1 d . .
N2 N 0.0465(2) 0.2130(2) 0.08322(12) 0.0474(6) Uani 1 d . .
N3 N -0.0291(3) 0.1700(3) 0.0913(2) 0.124(2) Uani 1 d . .
N4 N -0.0183(2) 0.24957(13) 0.40366(11) 0.0324(4) Uani 1 d . .
N5 N -0.0075(2) 0.26861(12) 0.46312(11) 0.0316(4) Uani 1 d . .
N6 N -0.0015(2) 0.28692(15) 0.52212(12) 0.0446(5) Uani 1 d . .
N7 N 0.26960(15) 0.40727(12) 0.05818(9) 0.0255(4) Uani 1 d . .
N8 N 0.0555(2) 0.43804(12) 0.11594(10) 0.0270(4) Uani 1 d . .
N9 N 0.19517(14) 0.14153(11) 0.42123(9) 0.0235(4) Uani 1 d . .
N10 N 0.06915(15) 0.08626(11) 0.33638(10) 0.0253(4) Uani 1 d . .
N101 N 0.56096(15) 0.19480(11) 0.22200(10) 0.0254(4) Uani 1 d . .
N201 N 0.38983(15) 0.47753(11) 0.31312(10) 0.0243(4) Uani 1 d . .
C11 C 0.3739(2) 0.3817(2) 0.02415(12) 0.0300(5) Uani 1 d . .
H11A H 0.4088(2) 0.3246(2) 0.04392(12) 0.036 Uiso 1 calc R .
C12 C 0.4326(2) 0.4349(2) -0.03838(13) 0.0362(5) Uani 1 d . .
H12A H 0.5052(2) 0.4136(2) -0.06246(13) 0.043 Uiso 1 calc R .
C13 C 0.3838(2) 0.5196(2) -0.06524(14) 0.0395(6) Uani 1 d . .
H13A H 0.4226(2) 0.5578(2) -0.10794(14) 0.047 Uiso 1 calc R .
C14 C 0.2782(2) 0.5479(2) -0.02929(13) 0.0372(5) Uani 1 d . .
H14A H 0.2444(2) 0.6067(2) -0.04589(13) 0.045 Uiso 1 calc R .
C15 C 0.2214(2) 0.48963(14) 0.03154(12) 0.0270(4) Uani 1 d . .
C16 C 0.1032(2) 0.50914(14) 0.06799(12) 0.0283(5) Uani 1 d . .
C17 C 0.0406(2) 0.5923(2) 0.05277(14) 0.0408(6) Uani 1 d . .
H17A H 0.0748(2) 0.6423(2) 0.01952(14) 0.049 Uiso 1 calc R .
C18 C -0.0714(2) 0.6015(2) 0.08630(15) 0.0460(7) Uani 1 d . .
H18A H -0.1146(2) 0.6581(2) 0.07690(15) 0.055 Uiso 1 calc R .
C19 C -0.1199(2) 0.5279(2) 0.13350(14) 0.0410(6) Uani 1 d . .
H19A H -0.1973(2) 0.5323(2) 0.15629(14) 0.049 Uiso 1 calc R .
C20 C -0.0534(2) 0.4473(2) 0.14693(13) 0.0335(5) Uani 1 d . .
H20A H -0.0866(2) 0.3965(2) 0.17958(13) 0.040 Uiso 1 calc R .
C21 C 0.2644(2) 0.1725(2) 0.45795(12) 0.0304(5) Uani 1 d . .
H21A H 0.2765(2) 0.2357(2) 0.44722(12) 0.036 Uiso 1 calc R .
C22 C 0.3191(2) 0.1160(2) 0.51095(14) 0.0412(6) Uani 1 d . .
H22A H 0.3667(2) 0.1403(2) 0.53695(14) 0.049 Uiso 1 calc R .
C23 C 0.3040(3) 0.0240(2) 0.5257(2) 0.0546(8) Uani 1 d . .
H23A H 0.3428(3) -0.0165(2) 0.5607(2) 0.065 Uiso 1 calc R .
C24 C 0.2312(3) -0.0085(2) 0.4886(2) 0.0529(8) Uani 1 d . .
H24A H 0.2182(3) -0.0714(2) 0.4986(2) 0.063 Uiso 1 calc R .
C25 C 0.1773(2) 0.05190(15) 0.43670(12) 0.0319(5) Uani 1 d . .
C26 C 0.1001(2) 0.02277(15) 0.39301(12) 0.0316(5) Uani 1 d . .
C27 C 0.0609(3) -0.0638(2) 0.4080(2) 0.0501(7) Uani 1 d . .
H27A H 0.0830(3) -0.1083(2) 0.4481(2) 0.060 Uiso 1 calc R .
C28 C -0.0103(3) -0.0844(2) 0.3639(2) 0.0566(8) Uani 1 d . .
H28A H -0.0383(3) -0.1430(2) 0.3739(2) 0.068 Uiso 1 calc R .
C29 C -0.0408(2) -0.0192(2) 0.3052(2) 0.0433(6) Uani 1 d . .
H29A H -0.0891(2) -0.0324(2) 0.2739(2) 0.052 Uiso 1 calc R .
C30 C 0.0009(2) 0.0658(2) 0.29333(13) 0.0307(5) Uani 1 d . .
H30A H -0.0196(2) 0.1110(2) 0.25320(13) 0.037 Uiso 1 calc R .
C101 C 0.3206(2) 0.16446(13) 0.20289(11) 0.0223(4) Uani 1 d . .
C102 C 0.5815(2) 0.19680(15) 0.14257(12) 0.0287(5) Uani 1 d . .
C103 C 0.5440(2) 0.11626(14) 0.27769(12) 0.0258(4) Uani 1 d . .
C104 C 0.2780(2) 0.0323(2) 0.15705(14) 0.0370(5) Uani 1 d . .
H10A H 0.2204(2) 0.0217(2) 0.20330(14) 0.055 Uiso 1 calc R .
H10B H 0.3049(2) -0.0259(2) 0.13914(14) 0.055 Uiso 1 calc R .
H10C H 0.2455(2) 0.0741(2) 0.11711(14) 0.055 Uiso 1 calc R .
C105 C 0.6666(2) 0.1120(2) 0.03645(14) 0.0470(7) Uani 1 d . .
H10D H 0.6702(2) 0.0545(2) 0.01677(14) 0.070 Uiso 1 calc R .
H10E H 0.7417(2) 0.1224(2) 0.04350(14) 0.070 Uiso 1 calc R .
H10F H 0.6399(2) 0.1625(2) -0.00008(14) 0.070 Uiso 1 calc R .
C106 C 0.5848(2) -0.0513(2) 0.30815(14) 0.0400(6) Uani 1 d . .
H10G H 0.5862(2) -0.1099(2) 0.29060(14) 0.060 Uiso 1 calc R .
H10H H 0.5330(2) -0.0516(2) 0.35716(14) 0.060 Uiso 1 calc R .
H10I H 0.6606(2) -0.0418(2) 0.31461(14) 0.060 Uiso 1 calc R .
C107 C 0.3777(2) 0.07528(14) 0.17539(12) 0.0253(4) Uani 1 d . .
C108 C 0.4670(2) 0.09153(15) 0.10232(12) 0.0292(5) Uani 1 d . .
H10J H 0.4398(2) 0.14559(15) 0.06827(12) 0.035 Uiso 1 calc R .
H10K H 0.4734(2) 0.03824(15) 0.07558(12) 0.035 Uiso 1 calc R .
C109 C 0.5852(2) 0.10674(15) 0.11353(12) 0.0304(5) Uani 1 d . .
C110 C 0.6255(2) 0.02941(15) 0.17207(13) 0.0323(5) Uani 1 d . .
H11B H 0.7020(2) 0.03907(15) 0.17852(13) 0.039 Uiso 1 calc R .
H11C H 0.6291(2) -0.02959(15) 0.15352(13) 0.039 Uiso 1 calc R .
C111 C 0.5453(2) 0.02620(14) 0.24884(12) 0.0290(5) Uani 1 d . .
C112 C 0.4265(2) 0.00934(13) 0.23893(12) 0.0275(4) Uani 1 d . .
H11D H 0.4287(2) -0.05373(13) 0.22832(12) 0.033 Uiso 1 calc R .
H11E H 0.3744(2) 0.01303(13) 0.28805(12) 0.033 Uiso 1 calc R .
C201 C 0.1780(2) 0.41023(13) 0.28923(11) 0.0215(4) Uani 1 d . .
C202 C 0.3370(2) 0.45958(14) 0.39051(12) 0.0254(4) Uani 1 d . .
C203 C 0.3626(2) 0.55342(14) 0.25949(13) 0.0314(5) Uani 1 d . .
C204 C -0.0069(2) 0.4877(2) 0.32053(15) 0.0370(5) Uani 1 d . .
H20B H -0.0156(2) 0.4885(2) 0.26764(15) 0.055 Uiso 1 calc R .
H20C H -0.0528(2) 0.5394(2) 0.34050(15) 0.055 Uiso 1 calc R .
H20D H -0.0315(2) 0.4304(2) 0.35201(15) 0.055 Uiso 1 calc R .
C205 C 0.2347(2) 0.5265(2) 0.50281(13) 0.0402(6) Uani 1 d . .
H20E H 0.1720(2) 0.5691(2) 0.52124(13) 0.060 Uiso 1 calc R .
H20F H 0.3054(2) 0.5459(2) 0.51038(13) 0.060 Uiso 1 calc R .
H20G H 0.2233(2) 0.4649(2) 0.53138(13) 0.060 Uiso 1 calc R .
C206 C 0.2811(3) 0.7142(2) 0.2387(2) 0.0506(7) Uani 1 d . .
H20H H 0.2177(3) 0.7573(2) 0.2551(2) 0.076 Uiso 1 calc R .
H20I H 0.2860(3) 0.7112(2) 0.1844(2) 0.076 Uiso 1 calc R .
H20J H 0.3510(3) 0.7349(2) 0.2463(2) 0.076 Uiso 1 calc R .
C207 C 0.1180(2) 0.49513(13) 0.32277(12) 0.0248(4) Uani 1 d . .
C208 C 0.1291(2) 0.49372(14) 0.40610(11) 0.0255(4) Uani 1 d . .
H20K H 0.1217(2) 0.43056(14) 0.43387(11) 0.031 Uiso 1 calc R .
H20L H 0.0656(2) 0.53300(14) 0.42988(11) 0.031 Uiso 1 calc R .
C209 C 0.2397(2) 0.52583(14) 0.41729(12) 0.0268(4) Uani 1 d . .
C210 C 0.2561(2) 0.62127(14) 0.37078(13) 0.0324(5) Uani 1 d . .
H21B H 0.1924(2) 0.66445(14) 0.38840(13) 0.039 Uiso 1 calc R .
H21C H 0.3262(2) 0.64301(14) 0.37881(13) 0.039 Uiso 1 calc R .
C211 C 0.2632(2) 0.61889(14) 0.28606(13) 0.0321(5) Uani 1 d . .
C212 C 0.1544(2) 0.58574(14) 0.27314(13) 0.0314(5) Uani 1 d . .
H21D H 0.1640(2) 0.57880(14) 0.21871(13) 0.038 Uiso 1 calc R .
H21E H 0.0926(2) 0.63386(14) 0.28268(13) 0.038 Uiso 1 calc R .
C301 C 0.4768(2) 0.33818(14) 0.26494(11) 0.0245(4) Uani 1 d . .
H30B H 0.4051(2) 0.32402(14) 0.25894(11) 0.029 Uiso 1 calc R .
C302 C 0.5716(2) 0.27919(14) 0.24847(12) 0.0254(4) Uani 1 d . .
C303 C 0.6771(2) 0.2981(2) 0.25733(13) 0.0312(5) Uani 1 d . .
C304 C 0.6860(2) 0.3796(2) 0.28156(14) 0.0342(5) Uani 1 d . .
H30C H 0.7579(2) 0.3940(2) 0.28690(14) 0.041 Uiso 1 calc R .
C305 C 0.5932(2) 0.44118(15) 0.29834(13) 0.0311(5) Uani 1 d . .
C306 C 0.4886(2) 0.41807(14) 0.29028(12) 0.0255(4) Uani 1 d . .
C307 C 0.7788(2) 0.2306(2) 0.2436(2) 0.0470(7) Uani 1 d . .
H30D H 0.7569(2) 0.1773(2) 0.2268(2) 0.071 Uiso 1 calc R .
H30E H 0.8084(2) 0.2110(2) 0.2911(2) 0.071 Uiso 1 calc R .
H30F H 0.8368(2) 0.2598(2) 0.2039(2) 0.071 Uiso 1 calc R .
C308 C 0.6053(2) 0.5282(2) 0.3264(2) 0.0465(6) Uani 1 d . .
H30G H 0.5317(2) 0.5628(2) 0.3352(2) 0.070 Uiso 1 calc R .
H30H H 0.6576(2) 0.5652(2) 0.2879(2) 0.070 Uiso 1 calc R .
H30I H 0.6345(2) 0.5133(2) 0.3743(2) 0.070 Uiso 1 calc R .
Cl1S Cl 0.52117(8) 0.25522(8) 0.56437(5) 0.0808(3) Uani 1 d . .
Cl2S Cl 0.72569(6) 0.24886(4) 0.44836(5) 0.0514(2) Uani 1 d . .
C1S C 0.7423(3) 0.8010(2) 0.1311(2) 0.0544(8) Uani 1 d . .
C2S C 0.7305(2) 0.7598(2) 0.2065(2) 0.0479(7) Uani 1 d . .
H2SA H 0.6643(2) 0.7304(2) 0.2302(2) 0.058 Uiso 1 calc R .
C3S C 0.8167(2) 0.7611(2) 0.2487(2) 0.0453(6) Uani 1 d . .
C4S C 0.9137(2) 0.8021(2) 0.2117(2) 0.0491(7) Uani 1 d . .
H4SA H 0.9736(2) 0.8007(2) 0.2387(2) 0.059 Uiso 1 calc R .
C5S C 0.9256(3) 0.8457(2) 0.1353(2) 0.0567(8) Uani 1 d . .
C6S C 0.8397(3) 0.8444(2) 0.0965(2) 0.0591(8) Uani 1 d . .
H6SA H 0.8466(3) 0.8738(2) 0.0448(2) 0.071 Uiso 1 calc R .
C7S C 0.6497(3) 0.7981(3) 0.0865(2) 0.0804(12) Uani 1 d . .
H7SA H 0.6709(3) 0.8303(3) 0.0341(2) 0.121 Uiso 1 calc R .
H7SB H 0.5795(3) 0.8278(3) 0.1113(2) 0.121 Uiso 1 calc R .
H7SC H 0.6388(3) 0.7344(3) 0.0851(2) 0.121 Uiso 1 calc R .
C8S C 0.8026(3) 0.7210(2) 0.3327(2) 0.0592(8) Uani 1 d . .
H8SA H 0.7296(3) 0.6950(2) 0.3493(2) 0.089 Uiso 1 calc R .
H8SB H 0.8062(3) 0.7691(2) 0.3625(2) 0.089 Uiso 1 calc R .
H8SC H 0.8629(3) 0.6728(2) 0.3408(2) 0.089 Uiso 1 calc R .
C9S C 1.0336(4) 0.8913(3) 0.0972(2) 0.0992(15) Uani 1 d . .
H9SA H 1.0842(4) 0.8849(3) 0.1342(2) 0.149 Uiso 1 calc R .
H9SC H 1.0151(4) 0.9563(3) 0.0797(2) 0.149 Uiso 1 calc R .
H9SB H 1.0708(4) 0.8620(3) 0.0534(2) 0.149 Uiso 1 calc R .
C10S C 0.5776(3) 0.2581(2) 0.4668(2) 0.0577(8) Uani 1 d . .
H10L H 0.5500(3) 0.3162(2) 0.4377(2) 0.069 Uiso 1 calc R .
H10M H 0.5506(3) 0.2073(2) 0.4486(2) 0.069 Uiso 1 calc R .

loop_
_atom_type_symbol
_atom_type_description
_atom_type_scat_dispersion_real
_atom_type_scat_dispersion_imag
_atom_type_scat_source
C C 0.0033 0.0016 'International Tables Vol C Tables 4.2.6.8 and 6.1.1.4'
H H 0.0000 0.0000 'International Tables Vol C Tables 4.2.6.8 and 6.1.1.4'
N N 0.0061 0.0033 'International Tables Vol C Tables 4.2.6.8 and 6.1.1.4'
O O 0.0106 0.0060 'International Tables Vol C Tables 4.2.6.8 and 6.1.1.4'
Fe Fe 0.3463 0.8444 'International Tables Vol C Tables 4.2.6.8 and 6.1.1.4'
Cl Cl 0.1484 0.1585 'International Tables Vol C Tables 4.2.6.8 and 6.1.1.4'

loop_
_geom_angle_atom_site_label_1
_geom_angle_atom_site_label_2
_geom_angle_atom_site_label_3
_geom_angle
_geom_angle_site_symmetry_1
_geom_angle_site_symmetry_3
_geom_angle_publ_flag
O1 Fe1 O101 99.50(6) . . ?
O1 Fe1 N1 97.76(7) . . ?
O101 Fe1 N1 89.74(7) . . ?
O1 Fe1 O201 89.76(6) . . ?
O101 Fe1 O201 98.31(6) . . ?
N1 Fe1 O201 167.97(7) . . ?
O1 Fe1 N8 100.55(6) . . ?
O101 Fe1 N8 159.89(6) . . ?
N1 Fe1 N8 89.12(7) . . ?
O201 Fe1 N8 80.24(6) . . ?
O1 Fe1 N7 171.10(6) . . ?
O101 Fe1 N7 85.72(6) . . ?
N1 Fe1 N7 89.43(7) . . ?
O201 Fe1 N7 82.31(6) . . ?
N8 Fe1 N7 74.19(7) . . ?
O1 Fe2 O202 97.53(6) . . ?
O1 Fe2 N4 102.35(7) . . ?
O202 Fe2 N4 89.86(7) . . ?
O1 Fe2 O102 94.37(6) . . ?
O202 Fe2 O102 95.80(6) . . ?
N4 Fe2 O102 161.51(7) . . ?
O1 Fe2 N10 96.10(6) . . ?
O202 Fe2 N10 166.36(6) . . ?
N4 Fe2 N10 86.80(7) . . ?
O102 Fe2 N10 83.57(6) . . ?
O1 Fe2 N9 167.17(6) . . ?
O202 Fe2 N9 91.75(6) . . ?
N4 Fe2 N9 86.45(7) . . ?
O102 Fe2 N9 75.81(6) . . ?
N10 Fe2 N9 74.86(6) . . ?
Fe2 O1 Fe1 123.74(8) . . ?
C101 O101 Fe1 124.31(13) . . ?
C101 O102 Fe2 128.55(12) . . ?
C201 O201 Fe1 125.47(13) . . ?
C201 O202 Fe2 121.32(12) . . ?
N2 N1 Fe1 124.1(2) . . ?
N3 N2 N1 176.8(3) . . ?
N5 N4 Fe2 119.1(2) . . ?
N6 N5 N4 177.3(2) . . ?
C11 N7 C15 118.6(2) . . ?
C11 N7 Fe1 124.13(14) . . ?
C15 N7 Fe1 117.22(14) . . ?
C20 N8 C16 119.3(2) . . ?
C20 N8 Fe1 123.17(15) . . ?
C16 N8 Fe1 116.96(14) . . ?
C21 N9 C25 119.0(2) . . ?
C21 N9 Fe2 124.66(14) . . ?
C25 N9 Fe2 115.74(13) . . ?
C30 N10 C26 119.8(2) . . ?
C30 N10 Fe2 122.52(14) . . ?
C26 N10 Fe2 117.61(14) . . ?
C102 N101 C103 125.7(2) . . ?
C102 N101 C302 116.7(2) . . ?
C103 N101 C302 117.2(2) . . ?
C203 N201 C202 125.7(2) . . ?
C203 N201 C306 117.7(2) . . ?
C202 N201 C306 116.2(2) . . ?
N7 C11 C12 122.8(2) . . ?
C11 C12 C13 118.7(2) . . ?
C14 C13 C12 119.1(2) . . ?
C13 C14 C15 119.5(2) . . ?
N7 C15 C14 121.3(2) . . ?
N7 C15 C16 115.0(2) . . ?
C14 C15 C16 123.6(2) . . ?
N8 C16 C17 120.6(2) . . ?
N8 C16 C15 115.1(2) . . ?
C17 C16 C15 124.2(2) . . ?
C18 C17 C16 119.5(2) . . ?
C19 C18 C17 119.4(2) . . ?
C18 C19 C20 118.4(2) . . ?
N8 C20 C19 122.7(2) . . ?
N9 C21 C22 122.3(2) . . ?
C23 C22 C21 119.2(2) . . ?
C22 C23 C24 118.8(2) . . ?
C23 C24 C25 119.4(2) . . ?
N9 C25 C24 121.3(2) . . ?
N9 C25 C26 115.7(2) . . ?
C24 C25 C26 123.0(2) . . ?
N10 C26 C27 120.8(2) . . ?
N10 C26 C25 115.6(2) . . ?
C27 C26 C25 123.7(2) . . ?
C28 C27 C26 119.3(2) . . ?
C27 C28 C29 119.7(2) . . ?
C28 C29 C30 118.2(2) . . ?
N10 C30 C29 122.3(2) . . ?
O102 C101 O101 124.6(2) . . ?
O102 C101 C107 117.5(2) . . ?
O101 C101 C107 117.7(2) . . ?
O103 C102 N101 119.4(2) . . ?
O103 C102 C109 123.0(2) . . ?
N101 C102 C109 117.6(2) . . ?
O104 C103 N101 119.6(2) . . ?
O104 C103 C111 123.5(2) . . ?
N101 C103 C111 116.8(2) . . ?
C108 C107 C112 110.8(2) . . ?
C108 C107 C101 113.5(2) . . ?
C112 C107 C101 112.1(2) . . ?
C108 C107 C104 108.8(2) . . ?
C112 C107 C104 108.7(2) . . ?
C101 C107 C104 102.5(2) . . ?
C107 C108 C109 116.1(2) . . ?
C102 C109 C110 108.8(2) . . ?
C102 C109 C105 108.2(2) . . ?
C110 C109 C105 110.7(2) . . ?
C102 C109 C108 109.5(2) . . ?
C110 C109 C108 110.0(2) . . ?
C105 C109 C108 109.5(2) . . ?
C109 C110 C111 110.2(2) . . ?
C103 C111 C110 108.8(2) . . ?
C103 C111 C106 108.2(2) . . ?
C110 C111 C106 110.7(2) . . ?
C103 C111 C112 111.0(2) . . ?
C110 C111 C112 109.5(2) . . ?
C106 C111 C112 108.6(2) . . ?
C107 C112 C111 115.9(2) . . ?
O201 C201 O202 124.2(2) . . ?
O201 C201 C207 118.7(2) . . ?
O202 C201 C207 116.8(2) . . ?
O204 C202 N201 119.1(2) . . ?
O204 C202 C209 123.8(2) . . ?
N201 C202 C209 117.1(2) . . ?
O203 C203 N201 119.2(2) . . ?
O203 C203 C211 123.7(2) . . ?
N201 C203 C211 117.1(2) . . ?
C208 C207 C212 110.4(2) . . ?
C208 C207 C204 108.3(2) . . ?
C212 C207 C204 108.4(2) . . ?
C208 C207 C201 113.5(2) . . ?
C212 C207 C201 112.8(2) . . ?
C204 C207 C201 102.9(2) . . ?
C207 C208 C209 115.4(2) . . ?
C202 C209 C210 109.8(2) . . ?
C202 C209 C205 108.3(2) . . ?
C210 C209 C205 111.0(2) . . ?
C202 C209 C208 109.4(2) . . ?
C210 C209 C208 109.2(2) . . ?
C205 C209 C208 109.1(2) . . ?
C211 C210 C209 110.2(2) . . ?
C203 C211 C210 109.0(2) . . ?
C203 C211 C206 108.4(2) . . ?
C210 C211 C206 110.7(2) . . ?
C203 C211 C212 109.3(2) . . ?
C210 C211 C212 109.9(2) . . ?
C206 C211 C212 109.5(2) . . ?
C211 C212 C207 116.0(2) . . ?
C306 C301 C302 118.6(2) . . ?
C301 C302 C303 121.7(2) . . ?
C301 C302 N101 119.4(2) . . ?
C303 C302 N101 118.8(2) . . ?
C304 C303 C302 118.0(2) . . ?
C304 C303 C307 120.7(2) . . ?
C302 C303 C307 121.2(2) . . ?
C303 C304 C305 122.2(2) . . ?
C304 C305 C306 117.6(2) . . ?
C304 C305 C308 120.9(2) . . ?
C306 C305 C308 121.5(2) . . ?
C301 C306 C305 121.8(2) . . ?
C301 C306 N201 119.6(2) . . ?
C305 C306 N201 118.5(2) . . ?
C2S C1S C6S 119.6(3) . . ?
C2S C1S C7S 119.6(3) . . ?
C6S C1S C7S 120.8(3) . . ?
C1S C2S C3S 120.3(3) . . ?
C4S C3S C2S 118.4(3) . . ?
C4S C3S C8S 120.5(3) . . ?
C2S C3S C8S 121.1(3) . . ?
C3S C4S C5S 121.6(3) . . ?
C6S C5S C4S 118.4(3) . . ?
C6S C5S C9S 122.0(3) . . ?
C4S C5S C9S 119.7(3) . . ?
C5S C6S C1S 121.6(3) . . ?
Cl1S C10S Cl2S 112.5(2) . . ?

loop_
_geom_bond_atom_site_label_1
_geom_bond_atom_site_label_2
_geom_bond_distance
_geom_bond_site_symmetry_2
_geom_bond_publ_flag
Fe1 O1 1.8049(14) . ?
Fe1 O101 2.0430(14) . ?
Fe1 N1 2.050(2) . ?
Fe1 O201 2.1635(14) . ?
Fe1 N8 2.173(2) . ?
Fe1 N7 2.184(2) . ?
Fe2 O1 1.8023(13) . ?
Fe2 O202 2.0103(14) . ?
Fe2 N4 2.081(2) . ?
Fe2 O102 2.1123(14) . ?
Fe2 N10 2.162(2) . ?
Fe2 N9 2.206(2) . ?
O101 C101 1.267(2) . ?
O102 C101 1.255(2) . ?
O103 C102 1.217(3) . ?
O104 C103 1.213(3) . ?
O201 C201 1.254(2) . ?
O202 C201 1.280(2) . ?
O203 C203 1.207(3) . ?
O204 C202 1.212(3) . ?
N1 N2 1.160(3) . ?
N2 N3 1.152(4) . ?
N4 N5 1.194(3) . ?
N5 N6 1.165(3) . ?
N7 C11 1.341(3) . ?
N7 C15 1.349(3) . ?
N8 C20 1.335(3) . ?
N8 C16 1.351(3) . ?
N9 C21 1.335(3) . ?
N9 C25 1.350(3) . ?
N10 C30 1.336(3) . ?
N10 C26 1.345(3) . ?
N101 C102 1.403(3) . ?
N101 C103 1.407(3) . ?
N101 C302 1.452(3) . ?
N201 C203 1.407(3) . ?
N201 C202 1.411(3) . ?
N201 C306 1.447(3) . ?
C11 C12 1.381(3) . ?
C12 C13 1.381(4) . ?
C13 C14 1.377(4) . ?
C14 C15 1.392(3) . ?
C15 C16 1.478(3) . ?
C16 C17 1.392(3) . ?
C17 C18 1.379(4) . ?
C18 C19 1.377(4) . ?
C19 C20 1.381(3) . ?
C21 C22 1.381(3) . ?
C22 C23 1.377(4) . ?
C23 C24 1.384(4) . ?
C24 C25 1.388(3) . ?
C25 C26 1.484(3) . ?
C26 C27 1.391(3) . ?
C27 C28 1.377(4) . ?
C28 C29 1.383(4) . ?
C29 C30 1.385(3) . ?
C101 C107 1.546(3) . ?
C102 C109 1.520(3) . ?
C103 C111 1.523(3) . ?
C104 C107 1.550(3) . ?
C105 C109 1.536(3) . ?
C106 C111 1.533(3) . ?
C107 C108 1.537(3) . ?
C107 C112 1.539(3) . ?
C108 C109 1.539(3) . ?
C109 C110 1.526(3) . ?
C110 C111 1.527(3) . ?
C111 C112 1.544(3) . ?
C201 C207 1.547(3) . ?
C202 C209 1.514(3) . ?
C203 C211 1.522(3) . ?
C204 C207 1.545(3) . ?
C205 C209 1.536(3) . ?
C206 C211 1.537(3) . ?
C207 C208 1.534(3) . ?
C207 C212 1.540(3) . ?
C208 C209 1.539(3) . ?
C209 C210 1.531(3) . ?
C210 C211 1.523(3) . ?
C211 C212 1.537(3) . ?
C301 C306 1.383(3) . ?
C301 C302 1.386(3) . ?
C302 C303 1.389(3) . ?
C303 C304 1.386(3) . ?
C303 C307 1.514(3) . ?
C304 C305 1.392(3) . ?
C305 C306 1.396(3) . ?
C305 C308 1.508(3) . ?
Cl1S C10S 1.756(3) . ?
Cl2S C10S 1.760(3) . ?
C1S C2S 1.377(4) . ?
C1S C6S 1.397(5) . ?
C1S C7S 1.518(4) . ?
C2S C3S 1.418(4) . ?
C3S C4S 1.386(4) . ?
C3S C8S 1.512(4) . ?
C4S C5S 1.404(4) . ?
C5S C6S 1.372(4) . ?
C5S C9S 1.531(5) . ?
